data_9017691
loop_
_publ_author_name
'Bosi, F.'
'Andreozzi, G. B.'
'Agrosi, G.'
'Scandale, E.'

_publ_section_title
;
 Fluor-tsilaisite, NaMn3Al6(Si6O18)(BO3)3(OH)3F, a new tourmaline
 from San Piero in Campo (Elba, Italy) and new data on tsilaisitic
 tourmaline from the holotype specimen locality
 Note: Sample CB1b, Split-site SREF
;
_journal_name_full 'Mineralogical Magazine'
_journal_page_first 89
_journal_page_last 101
_journal_volume 79
_journal_year 2015
_chemical_compound_source 'Grotta d'Oggi, San Piero in Campo, Elba Island, Italy'
_chemical_formula_sum 'Al7.038 B3 Ca0.014 F0.346 Fe0.027 H3 K0.005 Li0.306 Mn1.653 Na0.609 O30.654 Si5.937 Ti0.041'
_chemical_name_mineral Fluor-tsilaisite
_space_group_IT_number 160
_space_group_name_Hall 'R 3 -2"'
_space_group_name_H-M_alt 'R 3 m :H'
_symmetry_space_group_name_H-M 'R 3 m :H'
_cell_angle_alpha 90
_cell_angle_beta 90
_cell_angle_gamma 120
_cell_length_a 15.9619
_cell_length_b 15.9691
_cell_length_c 7.1426
_cell_formula_units_Z 3
_cell_volume 1576.711
_database_code_amcsd 0020624
_exptl_crystal_density_diffrn 3.160
_cod_data_source_file inputs/fixed/downloads/18/18598.cif
_cod_data_source_block 18598
_cod_original_cell_volume 1576.710
_cod_original_sg_symbol_H-M 'R 3 m'
_cod_original_formula_sum 'Na.609 Ca.014 K.005 Mn1.653 Al7.038 Li.306 Ti.041 Fe.027 B3 Si5.937 O30.654 F.346 H3'
_cod_database_code 9017691

loop_
_space_group_symop_operation_xyz
x,y,z
2/3+x,1/3+y,1/3+z
1/3+x,2/3+y,2/3+z
x,x-y,z
2/3+x,1/3+x-y,1/3+z
1/3+x,2/3+x-y,2/3+z
-y,-x,z
2/3-y,1/3-x,1/3+z
1/3-y,2/3-x,2/3+z
-x+y,y,z
2/3-x+y,1/3+y,1/3+z
1/3-x+y,2/3+y,2/3+z
-y,x-y,z
2/3-y,1/3+x-y,1/3+z
1/3-y,2/3+x-y,2/3+z
-x+y,-x,z
2/3-x+y,1/3-x,1/3+z
1/3-x+y,2/3-x,2/3+z

loop_
_atom_site_aniso_label
_atom_site_aniso_U_11
_atom_site_aniso_U_22
_atom_site_aniso_U_33
_atom_site_aniso_U_12
_atom_site_aniso_U_13
_atom_site_aniso_U_23
Na 0.02770 0.02770 0.02280 0.01380 0.00000 0.00000
Ca 0.02770 0.02770 0.02280 0.01380 0.00000 0.00000
K 0.02770 0.02770 0.02280 0.01380 0.00000 0.00000
MnY 0.01010 0.00761 0.01850 0.00507 -0.00315 -0.00157
AlY 0.01010 0.00761 0.01850 0.00507 -0.00315 -0.00157
LiY 0.01010 0.00761 0.01850 0.00507 -0.00315 -0.00157
TiY 0.01010 0.00761 0.01850 0.00507 -0.00315 -0.00157
FeY 0.01010 0.00761 0.01850 0.00507 -0.00315 -0.00157
AlZ 0.00649 0.00700 0.00520 0.00346 -0.00014 0.00057
MnZ 0.00649 0.00700 0.00520 0.00346 -0.00014 0.00057
B 0.00770 0.00660 0.00630 0.00330 0.00000 0.00000
Si 0.00463 0.00463 0.00482 0.00236 -0.00012 -0.00042
AlT 0.00463 0.00463 0.00482 0.00236 -0.00012 -0.00042
O3 0.02440 0.01100 0.00480 0.01220 -0.00030 -0.00010
O4 0.00640 0.01230 0.00820 0.00620 -0.00060 -0.00130
O5 0.01410 0.00660 0.00790 0.00700 0.00120 0.00060
O6 0.00830 0.00970 0.00410 0.00390 -0.00010 -0.00060
O7 0.00570 0.00580 0.00570 0.00140 -0.00010 -0.00080
O8 0.00570 0.01170 0.00790 0.00520 0.00080 0.00280

loop_
_atom_site_label
_atom_site_fract_x
_atom_site_fract_y
_atom_site_fract_z
_atom_site_occupancy
_atom_site_U_iso_or_equiv
Na 0.00000 0.00000 0.22630 0.60900 0.02600
Ca 0.00000 0.00000 0.22630 0.01430 0.02600
K 0.00000 0.00000 0.22630 0.00460 0.02600
MnY 0.12435 0.06218 0.62283 0.48900 0.01182
AlY 0.12435 0.06218 0.62283 0.38700 0.01182
LiY 0.12435 0.06218 0.62283 0.10190 0.01182
TiY 0.12435 0.06218 0.62283 0.01370 0.01182
FeY 0.12435 0.06218 0.62283 0.00900 0.01182
AlZ 0.29815 0.26144 0.61085 0.96900 0.00620
MnZ 0.29815 0.26144 0.61085 0.03100 0.00620
B 0.11012 0.22024 0.45410 1.00000 0.00700
Si 0.19184 0.18987 0.00000 0.98950 0.00467
AlT 0.19184 0.18987 0.00000 0.01050 0.00467
O1 0.01990 0.00995 0.77830 0.21790 0.01210
F1 0.01990 0.00995 0.77830 0.11540 0.01210
O2 0.07173 0.12324 0.48280 0.50000 0.00860
O3 0.26855 0.13428 0.50980 1.00000 0.01190
H3 0.25900 0.12950 0.40000 1.00000 0.01800
O4 0.09362 0.18724 0.06920 1.00000 0.00830
O5 0.18711 0.09355 0.09130 1.00000 0.00870
O6 0.19741 0.18721 0.77540 1.00000 0.00763
O7 0.28525 0.28572 0.07943 1.00000 0.00643
O8 0.20996 0.27103 0.44122 1.00000 0.00808

loop_
_cod_related_entry_id
_cod_related_entry_database
_cod_related_entry_code
1 AMCSD 0020624
